data_4074924
loop_
_publ_author_name
'Li, Gong-Yong'
'Zhang, Jing'
'Chan, Philip Wai Hong'
'Xu, Zhen-Jiang'
'Zhu, Nianyong'
'Che, Chi-Ming'

_publ_section_title
;
 Enantioselective Intramolecular Cyclopropanation ofcis-Alkenes by Chiral
 Ruthenium(II) Schiff Base Catalysts and Crystal Structures of (Schiff
 base)ruthenium Complexes Containing Carbene, PPh3, and CO Ligands
;
_journal_issue 7
_journal_name_full Organometallics
_journal_page_first 1676
_journal_paper_doi 10.1021/om051009i
_journal_volume 25
_journal_year 2006
_chemical_formula_moiety 'C40 H30 Br2 O8 P1 Ru1'
_chemical_formula_sum 'C56 H48 Br2 N2 O2 P2 Ru'
_chemical_formula_weight 1103.79
_chemical_name_systematic
;
 ?
;
_space_group_IT_number 4
_symmetry_cell_setting monoclinic
_symmetry_space_group_name_Hall 'P 2yb'
_symmetry_space_group_name_H-M 'P 1 21 1'
_atom_sites_solution_hydrogens geom
_atom_sites_solution_primary direct
_atom_sites_solution_secondary difmap
_audit_creation_method SHELXL-97
_cell_angle_alpha 90.00
_cell_angle_beta 91.81(3)
_cell_angle_gamma 90.00
_cell_formula_units_Z 4
_cell_length_a 10.867(2)
_cell_length_b 24.938(5)
_cell_length_c 17.882(4)
_cell_measurement_reflns_used 0
_cell_measurement_temperature 301(2)
_cell_measurement_theta_max 0
_cell_measurement_theta_min 0
_cell_volume 4843.6(17)
_computing_cell_refinement Scalepack
_computing_data_collection Marcontrol
_computing_data_reduction Denzo
_computing_molecular_graphics 'Ortep-3 for Windows (Farrugia, 1997)'
_computing_publication_material 'WinGX publication routines (Farrugia, 1999)'
_computing_structure_refinement 'SHELXL-97 (Sheldrick, 1997)'
_computing_structure_solution 'SHELXS-97 (Sheldrick, 1997)'
_diffrn_ambient_temperature 301(2)
_diffrn_measured_fraction_theta_full 0.911
_diffrn_measured_fraction_theta_max 0.911
_diffrn_measurement_device_type 'marresearch IPDS mar300'
_diffrn_measurement_method Oscillation
_diffrn_radiation_monochromator graphite
_diffrn_radiation_source 'fine-focus sealed tube'
_diffrn_radiation_type MoK\a
_diffrn_radiation_wavelength 0.71073
_diffrn_reflns_av_R_equivalents 0.0427
_diffrn_reflns_av_sigmaI/netI 0.0846
_diffrn_reflns_limit_h_max 12
_diffrn_reflns_limit_h_min -12
_diffrn_reflns_limit_k_max 29
_diffrn_reflns_limit_k_min -29
_diffrn_reflns_limit_l_max 21
_diffrn_reflns_limit_l_min -20
_diffrn_reflns_number 31982
_diffrn_reflns_theta_full 25.38
_diffrn_reflns_theta_max 25.38
_diffrn_reflns_theta_min 1.14
_exptl_absorpt_coefficient_mu 2.084
_exptl_absorpt_correction_type none
_exptl_crystal_colour 'dark red'
_exptl_crystal_density_diffrn 1.514
_exptl_crystal_density_method 'not measured'
_exptl_crystal_description prism
_exptl_crystal_F_000 2232
_exptl_crystal_size_max 0.3
_exptl_crystal_size_mid 0.2
_exptl_crystal_size_min 0.1
_refine_diff_density_max 0.502
_refine_diff_density_min -0.725
_refine_diff_density_rms 0.195
_refine_ls_abs_structure_details 'Flack H D (1983), Acta Cryst. A39, 876-881'
_refine_ls_abs_structure_Flack 0.007(7)
_refine_ls_extinction_method none
_refine_ls_goodness_of_fit_ref 0.918
_refine_ls_hydrogen_treatment mixed
_refine_ls_matrix_type full
_refine_ls_number_parameters 1171
_refine_ls_number_reflns 15770
_refine_ls_number_restraints 1
_refine_ls_restrained_S_all 0.918
_refine_ls_R_factor_all 0.0571
_refine_ls_R_factor_gt 0.0344
_refine_ls_shift/su_max 0.001
_refine_ls_shift/su_mean 0.000
_refine_ls_structure_factor_coef Fsqd
_refine_ls_weighting_details 'calc w=1/[\s^2^(Fo^2^)+(0.0373P)^2^+0.0000P] where P=(Fo^2^+2Fc^2^)/3'
_refine_ls_weighting_scheme calc
_refine_ls_wR_factor_gt 0.0780
_refine_ls_wR_factor_ref 0.0991
_reflns_number_gt 11338
_reflns_number_total 15770
_reflns_threshold_expression >2sigma(I)
_cod_data_source_file om051009isi20051122_064420.cif
_cod_data_source_block mar635
_cod_database_code 4074924

loop_
_symmetry_equiv_pos_as_xyz
'x, y, z'
'-x, y+1/2, -z'

loop_
_atom_site_label
_atom_site_type_symbol
_atom_site_fract_x
_atom_site_fract_y
_atom_site_fract_z
_atom_site_U_iso_or_equiv
_atom_site_adp_type
_atom_site_occupancy
_atom_site_symmetry_multiplicity
_atom_site_calc_flag
_atom_site_refinement_flags
Ru1 Ru 0.10285(5) 0.46385(2) 0.50753(3) 0.03413(17) Uani 1 1 d .
Ru2 Ru 0.61117(5) 0.71849(2) 1.01076(3) 0.03283(17) Uani 1 1 d .
Br1 Br -0.32797(8) 0.40348(5) 0.44651(6) 0.0684(3) Uani 1 1 d .
Br2 Br -0.07526(9) 0.59603(6) 0.32157(7) 0.0882(4) Uani 1 1 d .
Br3 Br 0.43410(9) 0.58904(5) 0.82056(7) 0.0861(4) Uani 1 1 d .
Br4 Br 0.18279(8) 0.78195(5) 0.95046(6) 0.0731(3) Uani 1 1 d .
P1 P 0.16374(17) 0.41243(10) 0.40051(12) 0.0389(5) Uani 1 1 d .
P2 P 0.02547(17) 0.52219(10) 0.60133(12) 0.0386(5) Uani 1 1 d .
P3 P 0.66811(17) 0.77376(10) 0.90657(12) 0.0371(5) Uani 1 1 d .
P4 P 0.53552(17) 0.65658(10) 1.09938(12) 0.0362(5) Uani 1 1 d .
O1 O -0.0713(4) 0.4286(2) 0.4948(3) 0.0402(14) Uani 1 1 d .
O2 O 0.0537(4) 0.5267(2) 0.4348(3) 0.0417(14) Uani 1 1 d .
O3 O 0.5668(4) 0.6598(2) 0.9305(3) 0.0392(14) Uani 1 1 d .
O4 O 0.4341(4) 0.7520(3) 1.0050(3) 0.0421(14) Uani 1 1 d .
N1 N 0.1623(5) 0.4058(3) 0.5766(3) 0.0375(15) Uani 1 1 d .
N2 N 0.2683(5) 0.4941(3) 0.5287(4) 0.0372(16) Uani 1 1 d .
N3 N 0.7846(5) 0.6921(3) 1.0219(3) 0.0339(15) Uani 1 1 d .
N4 N 0.6638(5) 0.7710(3) 1.0909(3) 0.0394(16) Uani 1 1 d .
C1 C -0.1028(7) 0.3841(4) 0.5277(5) 0.039(2) Uani 1 1 d .
C2 C -0.2227(7) 0.3639(4) 0.5123(5) 0.050(3) Uani 1 1 d .
C3 C -0.2641(8) 0.3170(5) 0.5409(6) 0.069(3) Uani 1 1 d .
H3 H -0.3439 0.3055 0.5293 0.083 Uiso 1 1 calc R
C4 C -0.1885(9) 0.2867(5) 0.5867(6) 0.067(3) Uani 1 1 d .
H4 H -0.2160 0.2541 0.6054 0.080 Uiso 1 1 calc R
C5 C -0.0747(8) 0.3042(4) 0.6045(5) 0.055(2) Uani 1 1 d .
H5 H -0.0254 0.2834 0.6365 0.066 Uiso 1 1 calc R
C6 C -0.0261(7) 0.3523(4) 0.5773(5) 0.045(2) Uani 1 1 d .
C7 C 0.0981(7) 0.3643(4) 0.5978(4) 0.046(2) Uani 1 1 d .
H7 H 0.1383 0.3402 0.6298 0.056 Uiso 1 1 calc R
C8 C 0.2965(5) 0.4090(3) 0.5929(4) 0.0427(15) Uani 1 1 d .
H8 H 0.3379 0.3930 0.5504 0.051 Uiso 1 1 calc R
C9 C 0.3307(6) 0.4679(3) 0.5953(4) 0.0459(18) Uani 1 1 d .
H9 H 0.2934 0.4830 0.6398 0.055 Uiso 1 1 calc R
C10 C 0.4680(6) 0.4767(4) 0.6044(5) 0.057(3) Uani 1 1 d .
H10A H 0.4850 0.5147 0.6097 0.068 Uiso 1 1 calc R
H10B H 0.5087 0.4638 0.5603 0.068 Uiso 1 1 calc R
C12 C 0.4840(6) 0.3889(3) 0.6720(5) 0.066(2) Uani 1 1 d .
H12A H 0.5140 0.3717 0.7177 0.079 Uiso 1 1 calc R
H12B H 0.5234 0.3718 0.6303 0.079 Uiso 1 1 calc R
C13 C 0.3470(7) 0.3815(4) 0.6639(5) 0.052(2) Uani 1 1 d .
H13A H 0.3079 0.3965 0.7072 0.063 Uiso 1 1 calc R
H13B H 0.3279 0.3435 0.6618 0.063 Uiso 1 1 calc R
C14 C 0.3146(7) 0.5357(4) 0.4963(5) 0.044(2) Uani 1 1 d .
H14 H 0.3930 0.5462 0.5128 0.052 Uiso 1 1 calc R
C15 C 0.2573(7) 0.5674(4) 0.4373(4) 0.039(2) Uani 1 1 d .
C16 C 0.1305(7) 0.5615(4) 0.4112(5) 0.040(2) Uani 1 1 d .
C17 C 0.0935(8) 0.6002(4) 0.3550(5) 0.051(2) Uani 1 1 d .
C18 C 0.1673(9) 0.6376(5) 0.3255(5) 0.067(3) Uani 1 1 d .
H18 H 0.1367 0.6608 0.2887 0.081 Uiso 1 1 calc R
C19 C 0.2882(8) 0.6410(4) 0.3503(5) 0.064(3) Uani 1 1 d .
H19 H 0.3402 0.6665 0.3302 0.077 Uiso 1 1 calc R
C20 C 0.3315(8) 0.6065(4) 0.4053(5) 0.056(3) Uani 1 1 d .
H20 H 0.4133 0.6093 0.4218 0.067 Uiso 1 1 calc R
C21 C 0.2275(7) 0.3458(4) 0.4180(4) 0.036(2) Uani 1 1 d .
C22 C 0.1496(8) 0.3063(4) 0.4490(5) 0.051(2) Uani 1 1 d .
H22 H 0.0668 0.3139 0.4556 0.062 Uiso 1 1 calc R
C23 C 0.1963(10) 0.2573(4) 0.4691(5) 0.063(3) Uani 1 1 d .
H23 H 0.1439 0.2321 0.4895 0.075 Uiso 1 1 calc R
C24 C 0.3174(11) 0.2438(5) 0.4604(6) 0.076(3) Uani 1 1 d .
H24 H 0.3468 0.2100 0.4741 0.092 Uiso 1 1 calc R
C25 C 0.3921(9) 0.2807(5) 0.4317(6) 0.080(4) Uani 1 1 d .
H25 H 0.4750 0.2727 0.4268 0.096 Uiso 1 1 calc R
C26 C 0.3476(8) 0.3312(4) 0.4088(6) 0.055(3) Uani 1 1 d .
H26 H 0.4009 0.3552 0.3870 0.066 Uiso 1 1 calc R
C27 C 0.2797(7) 0.4435(4) 0.3411(5) 0.043(2) Uani 1 1 d .
C28 C 0.3935(7) 0.4579(4) 0.3730(5) 0.047(2) Uani 1 1 d .
H28 H 0.4099 0.4510 0.4234 0.057 Uiso 1 1 calc R
C29 C 0.4827(8) 0.4825(4) 0.3311(6) 0.057(3) Uani 1 1 d .
H29 H 0.5588 0.4915 0.3528 0.069 Uiso 1 1 calc R
C30 C 0.4562(9) 0.4934(5) 0.2556(6) 0.072(3) Uani 1 1 d .
H30 H 0.5149 0.5101 0.2269 0.086 Uiso 1 1 calc R
C31 C 0.3459(10) 0.4799(5) 0.2242(6) 0.073(3) Uani 1 1 d .
H31 H 0.3294 0.4871 0.1738 0.088 Uiso 1 1 calc R
C32 C 0.2573(8) 0.4555(4) 0.2664(5) 0.057(3) Uani 1 1 d .
H32 H 0.1813 0.4470 0.2442 0.068 Uiso 1 1 calc R
C33 C 0.0377(6) 0.3996(4) 0.3328(4) 0.046(2) Uani 1 1 d .
C34 C -0.0528(7) 0.4396(4) 0.3238(5) 0.052(3) Uani 1 1 d .
H34 H -0.0543 0.4692 0.3554 0.063 Uiso 1 1 calc R
C35 C -0.1419(8) 0.4332(5) 0.2647(5) 0.066(3) Uani 1 1 d .
H35 H -0.1988 0.4603 0.2546 0.079 Uiso 1 1 calc R
C36 C -0.1448(8) 0.3874(5) 0.2223(5) 0.067(3) Uani 1 1 d .
H36 H -0.2049 0.3836 0.1845 0.080 Uiso 1 1 calc R
C37 C -0.0611(8) 0.3472(5) 0.2345(5) 0.073(3) Uani 1 1 d .
H37 H -0.0668 0.3158 0.2066 0.088 Uiso 1 1 calc R
C38 C 0.0335(8) 0.3532(4) 0.2891(5) 0.056(2) Uani 1 1 d .
H38 H 0.0928 0.3266 0.2961 0.068 Uiso 1 1 calc R
C39 C -0.1335(7) 0.5444(4) 0.5890(5) 0.049(2) Uani 1 1 d .
C40 C -0.1924(7) 0.5422(4) 0.5188(5) 0.055(2) Uani 1 1 d .
H40 H -0.1570 0.5233 0.4801 0.065 Uiso 1 1 calc R
C41 C -0.3055(7) 0.5686(4) 0.5066(6) 0.060(3) Uani 1 1 d .
H41 H -0.3422 0.5693 0.4589 0.071 Uiso 1 1 calc R
C42 C -0.3614(7) 0.5931(4) 0.5645(6) 0.062(3) Uani 1 1 d .
H42 H -0.4369 0.6100 0.5563 0.074 Uiso 1 1 calc R
C43 C -0.3070(8) 0.5931(5) 0.6349(6) 0.066(3) Uani 1 1 d .
H43 H -0.3475 0.6087 0.6745 0.079 Uiso 1 1 calc R
C44 C -0.1927(7) 0.5700(4) 0.6474(5) 0.055(3) Uani 1 1 d .
H44 H -0.1551 0.5714 0.6948 0.066 Uiso 1 1 calc R
C45 C 0.1044(6) 0.5878(4) 0.6034(4) 0.044(2) Uani 1 1 d .
C46 C 0.0551(8) 0.6297(4) 0.5600(5) 0.056(3) Uani 1 1 d .
H46 H -0.0196 0.6254 0.5339 0.067 Uiso 1 1 calc R
C47 C 0.1180(8) 0.6767(5) 0.5565(6) 0.070(3) Uani 1 1 d .
H47 H 0.0827 0.7051 0.5297 0.084 Uiso 1 1 calc R
C48 C 0.2315(9) 0.6841(5) 0.5909(6) 0.075(3) Uani 1 1 d .
H48 H 0.2728 0.7166 0.5874 0.090 Uiso 1 1 calc R
C49 C 0.2816(8) 0.6425(5) 0.6303(6) 0.069(3) Uani 1 1 d .
H49 H 0.3595 0.6466 0.6526 0.083 Uiso 1 1 calc R
C50 C 0.2228(7) 0.5956(4) 0.6382(5) 0.051(2) Uani 1 1 d .
H50 H 0.2594 0.5683 0.6663 0.062 Uiso 1 1 calc R
C51 C 0.0284(8) 0.4958(5) 0.6980(5) 0.053(3) Uani 1 1 d .
C52 C -0.0346(12) 0.4511(5) 0.7085(6) 0.083(4) Uani 1 1 d .
H52 H -0.0796 0.4374 0.6677 0.100 Uiso 1 1 calc R
C53 C -0.0388(17) 0.4238(6) 0.7731(7) 0.137(7) Uani 1 1 d .
H53 H -0.0890 0.3938 0.7766 0.165 Uiso 1 1 calc R
C54 C 0.0273(16) 0.4396(7) 0.8304(9) 0.143(8) Uani 1 1 d .
H54 H 0.0245 0.4211 0.8755 0.171 Uiso 1 1 calc R
C56 C 0.1016(9) 0.5129(6) 0.7575(6) 0.095(4) Uani 1 1 d .
H56 H 0.1504 0.5433 0.7531 0.114 Uiso 1 1 calc R
C57 C 0.6432(7) 0.6221(4) 0.9090(4) 0.037(2) Uani 1 1 d .
C58 C 0.5984(7) 0.5848(4) 0.8571(5) 0.048(2) Uani 1 1 d .
C59 C 0.6733(8) 0.5444(4) 0.8301(5) 0.055(3) Uani 1 1 d .
H59 H 0.6414 0.5205 0.7946 0.066 Uiso 1 1 calc R
C60 C 0.7931(8) 0.5393(4) 0.8548(5) 0.061(3) Uani 1 1 d .
H60 H 0.8428 0.5122 0.8367 0.074 Uiso 1 1 calc R
C61 C 0.8371(7) 0.5743(4) 0.9057(5) 0.052(3) Uani 1 1 d .
H61 H 0.9187 0.5709 0.9221 0.063 Uiso 1 1 calc R
C62 C 0.7661(7) 0.6160(4) 0.9356(5) 0.040(2) Uani 1 1 d .
C63 C 0.8302(6) 0.6515(4) 0.9884(4) 0.0356(18) Uani 1 1 d .
H63 H 0.9128 0.6441 0.9988 0.043 Uiso 1 1 calc R
C64 C 0.8627(5) 0.7296(3) 1.0692(3) 0.0389(16) Uani 1 1 d .
H64 H 0.8863 0.7591 1.0363 0.047 Uiso 1 1 calc R
C65 C 0.9805(6) 0.7068(4) 1.1018(5) 0.055(3) Uani 1 1 d .
H65A H 1.0310 0.6941 1.0616 0.066 Uiso 1 1 calc R
H65B H 0.9620 0.6763 1.1333 0.066 Uiso 1 1 calc R
C66 C 1.0522(7) 0.7486(4) 1.1480(4) 0.064(3) Uani 1 1 d .
H66A H 1.0815 0.7765 1.1153 0.076 Uiso 1 1 calc R
H66B H 1.1231 0.7318 1.1726 0.076 Uiso 1 1 calc R
C67 C 0.9696(6) 0.7732(4) 1.2069(4) 0.065(2) Uani 1 1 d .
H67A H 0.9484 0.7458 1.2428 0.078 Uiso 1 1 calc R
H67B H 1.0149 0.8011 1.2336 0.078 Uiso 1 1 calc R
C68 C 0.8510(7) 0.7971(4) 1.1722(5) 0.057(3) Uani 1 1 d .
H68A H 0.8003 0.8111 1.2113 0.069 Uiso 1 1 calc R
H68B H 0.8711 0.8265 1.1392 0.069 Uiso 1 1 calc R
C70 C 0.6029(7) 0.8108(4) 1.1142(4) 0.046(2) Uani 1 1 d .
H70 H 0.6395 0.8310 1.1525 0.055 Uiso 1 1 calc R
C71 C 0.4808(7) 0.8279(3) 1.0867(5) 0.044(2) Uani 1 1 d .
C72 C 0.4064(7) 0.7973(4) 1.0354(5) 0.044(2) Uani 1 1 d .
C73 C 0.2881(8) 0.8201(4) 1.0180(5) 0.053(3) Uani 1 1 d .
C74 C 0.2487(9) 0.8686(5) 1.0466(6) 0.069(3) Uani 1 1 d .
H74 H 0.1707 0.8816 1.0336 0.082 Uiso 1 1 calc R
C75 C 0.3267(10) 0.8982(5) 1.0953(6) 0.083(3) Uani 1 1 d .
H75 H 0.3020 0.9312 1.1139 0.099 Uiso 1 1 calc R
C76 C 0.4395(9) 0.8775(4) 1.1147(5) 0.062(3) Uani 1 1 d .
H76 H 0.4910 0.8967 1.1474 0.074 Uiso 1 1 calc R
C77 C 0.7296(8) 0.8414(4) 0.9289(5) 0.045(2) Uani 1 1 d .
C78 C 0.8514(8) 0.8558(4) 0.9173(6) 0.067(3) Uani 1 1 d .
H78 H 0.9044 0.8312 0.8961 0.080 Uiso 1 1 calc R
C79 C 0.8938(9) 0.9056(5) 0.9366(6) 0.081(4) Uani 1 1 d .
H79 H 0.9747 0.9150 0.9274 0.097 Uiso 1 1 calc R
C80 C 0.8167(11) 0.9419(4) 0.9697(6) 0.080(3) Uani 1 1 d .
H80 H 0.8458 0.9758 0.9832 0.097 Uiso 1 1 calc R
C81 C 0.6976(11) 0.9281(5) 0.9827(6) 0.081(3) Uani 1 1 d .
H81 H 0.6456 0.9519 1.0063 0.098 Uiso 1 1 calc R
C82 C 0.6560(8) 0.8787(4) 0.9605(5) 0.060(3) Uani 1 1 d .
H82 H 0.5738 0.8702 0.9672 0.072 Uiso 1 1 calc R
C83 C 0.7805(7) 0.7429(4) 0.8450(5) 0.041(2) Uani 1 1 d .
C84 C 0.8982(7) 0.7313(4) 0.8707(5) 0.047(2) Uani 1 1 d .
H84 H 0.9213 0.7409 0.9194 0.056 Uiso 1 1 calc R
C85 C 0.9850(8) 0.7055(4) 0.8266(5) 0.060(3) Uani 1 1 d .
H85 H 1.0631 0.6975 0.8463 0.072 Uiso 1 1 calc R
C86 C 0.9527(9) 0.6923(5) 0.7539(6) 0.069(3) Uani 1 1 d .
H86 H 1.0091 0.6755 0.7237 0.083 Uiso 1 1 calc R
C87 C 0.8357(9) 0.7042(5) 0.7261(5) 0.067(3) Uani 1 1 d .
H87 H 0.8139 0.6955 0.6769 0.080 Uiso 1 1 calc R
C88 C 0.7509(7) 0.7291(4) 0.7707(5) 0.057(3) Uani 1 1 d .
H88 H 0.6727 0.7367 0.7509 0.068 Uiso 1 1 calc R
C89 C 0.5394(6) 0.7873(4) 0.8410(4) 0.042(2) Uani 1 1 d .
C90 C 0.5340(8) 0.8339(5) 0.7973(5) 0.061(3) Uani 1 1 d .
H90 H 0.5915 0.8610 0.8057 0.073 Uiso 1 1 calc R
C91 C 0.4450(8) 0.8397(5) 0.7426(5) 0.070(3) Uani 1 1 d .
H91 H 0.4428 0.8709 0.7141 0.084 Uiso 1 1 calc R
C92 C 0.3584(8) 0.8005(5) 0.7287(5) 0.067(3) Uani 1 1 d .
H92 H 0.2990 0.8044 0.6905 0.080 Uiso 1 1 calc R
C93 C 0.3623(7) 0.7550(4) 0.7733(5) 0.053(2) Uani 1 1 d .
H93 H 0.3037 0.7282 0.7660 0.064 Uiso 1 1 calc R
C94 C 0.4510(7) 0.7495(4) 0.8272(5) 0.052(2) Uani 1 1 d .
H94 H 0.4519 0.7186 0.8562 0.063 Uiso 1 1 calc R
C95 C 0.6171(6) 0.5929(4) 1.0997(5) 0.040(2) Uani 1 1 d .
C96 C 0.7378(6) 0.5890(4) 1.1285(4) 0.052(2) Uani 1 1 d .
H96 H 0.7752 0.6187 1.1510 0.062 Uiso 1 1 calc R
C97 C 0.8034(7) 0.5403(5) 1.1237(5) 0.059(3) Uani 1 1 d .
H97 H 0.8819 0.5375 1.1455 0.071 Uiso 1 1 calc R
C98 C 0.7513(10) 0.4968(5) 1.0866(6) 0.074(3) Uani 1 1 d .
H98 H 0.7952 0.4650 1.0826 0.088 Uiso 1 1 calc R
C99 C 0.6341(9) 0.5009(4) 1.0558(6) 0.066(3) Uani 1 1 d .
H99 H 0.5999 0.4724 1.0287 0.079 Uiso 1 1 calc R
C100 C 0.5667(7) 0.5479(4) 1.0652(5) 0.049(2) Uani 1 1 d .
H100 H 0.4852 0.5491 1.0478 0.059 Uiso 1 1 calc R
C101 C 0.5360(7) 0.6811(4) 1.1956(5) 0.043(2) Uani 1 1 d .
C102 C 0.6063(7) 0.6601(5) 1.2562(4) 0.057(2) Uani 1 1 d .
H102 H 0.6498 0.6283 1.2504 0.069 Uiso 1 1 calc R
C103 C 0.6109(9) 0.6866(6) 1.3245(6) 0.082(3) Uani 1 1 d .
H103 H 0.6606 0.6735 1.3636 0.098 Uiso 1 1 calc R
C104 C 0.5417(11) 0.7325(6) 1.3346(6) 0.089(4) Uani 1 1 d .
H104 H 0.5465 0.7505 1.3802 0.107 Uiso 1 1 calc R
C105 C 0.4671(10) 0.7515(5) 1.2785(6) 0.076(3) Uani 1 1 d .
H105 H 0.4193 0.7818 1.2862 0.092 Uiso 1 1 calc R
C106 C 0.4618(8) 0.7255(4) 1.2090(5) 0.058(3) Uani 1 1 d .
H106 H 0.4082 0.7381 1.1714 0.070 Uiso 1 1 calc R
C107 C 0.3196(7) 0.6368(4) 1.0123(5) 0.049(2) Uani 1 1 d .
H107 H 0.3597 0.6534 0.9735 0.059 Uiso 1 1 calc R
C108 C 0.2059(7) 0.6143(4) 0.9995(6) 0.062(3) Uani 1 1 d .
H108 H 0.1694 0.6157 0.9518 0.075 Uiso 1 1 calc R
C109 C 0.1447(8) 0.5895(4) 1.0569(6) 0.062(3) Uani 1 1 d .
H109 H 0.0683 0.5736 1.0478 0.074 Uiso 1 1 calc R
C110 C 0.1977(7) 0.5889(4) 1.1262(5) 0.060(3) Uani 1 1 d .
H110 H 0.1568 0.5724 1.1649 0.073 Uiso 1 1 calc R
C111 C 0.3104(7) 0.6119(4) 1.1409(5) 0.054(3) Uani 1 1 d .
H111 H 0.3434 0.6122 1.1895 0.065 Uiso 1 1 calc R
C112 C 0.3752(6) 0.6347(4) 1.0834(5) 0.038(2) Uani 1 1 d .
C69 C 0.7809(5) 0.7544(3) 1.1285(4) 0.0435(16) Uani 1 1 d .
H69 H 0.7613 0.7259 1.1638 0.052 Uiso 1 1 calc R
C11 C 0.5174(7) 0.4465(4) 0.6740(5) 0.064(2) Uani 1 1 d .
H11A H 0.6063 0.4499 0.6773 0.077 Uiso 1 1 calc R
H11B H 0.4844 0.4628 0.7184 0.077 Uiso 1 1 calc R
C55 C 0.1021(11) 0.4841(8) 0.8244(6) 0.129(7) Uani 1 1 d .
H55 H 0.1525 0.4948 0.8647 0.155 Uiso 1 1 calc R

loop_
_atom_site_aniso_label
_atom_site_aniso_U_11
_atom_site_aniso_U_22
_atom_site_aniso_U_33
_atom_site_aniso_U_23
_atom_site_aniso_U_13
_atom_site_aniso_U_12
Ru1 0.0366(3) 0.0346(5) 0.0311(4) 0.0022(3) -0.0002(2) -0.0013(3)
Ru2 0.0361(3) 0.0309(4) 0.0313(4) -0.0018(3) -0.0013(2) 0.0008(3)
Br1 0.0477(5) 0.0784(8) 0.0782(7) -0.0042(6) -0.0115(4) -0.0055(4)
Br2 0.0770(6) 0.0932(10) 0.0924(9) 0.0400(8) -0.0279(6) 0.0006(6)
Br3 0.0702(6) 0.0945(10) 0.0915(9) -0.0452(8) -0.0297(5) 0.0040(6)
Br4 0.0497(5) 0.0962(9) 0.0730(7) 0.0049(6) -0.0077(4) 0.0175(5)
P1 0.0411(10) 0.0428(15) 0.0328(12) -0.0021(11) -0.0003(8) 0.0032(9)
P2 0.0450(10) 0.0378(14) 0.0330(12) -0.0016(10) 0.0027(8) 0.0018(9)
P3 0.0394(10) 0.0361(14) 0.0357(12) 0.0037(10) 0.0015(8) -0.0008(9)
P4 0.0370(10) 0.0374(14) 0.0342(12) -0.0010(10) 0.0013(8) -0.0012(8)
O1 0.040(3) 0.040(4) 0.039(3) 0.003(3) -0.003(2) -0.003(2)
O2 0.041(3) 0.041(4) 0.043(3) 0.010(3) -0.003(2) -0.003(2)
O3 0.043(3) 0.042(4) 0.032(3) -0.008(3) -0.002(2) -0.002(2)
O4 0.037(3) 0.041(4) 0.048(3) 0.000(3) 0.000(2) 0.001(2)
N1 0.047(3) 0.040(4) 0.025(3) 0.000(3) -0.003(2) -0.005(3)
N2 0.039(3) 0.035(4) 0.038(4) -0.001(3) 0.001(2) 0.003(3)
N3 0.036(3) 0.038(4) 0.027(3) -0.002(3) -0.001(2) 0.003(3)
N4 0.046(3) 0.035(4) 0.038(3) -0.002(3) 0.002(2) -0.010(3)
C1 0.052(4) 0.029(5) 0.037(5) 0.002(4) 0.002(3) -0.010(4)
C2 0.046(4) 0.062(7) 0.043(5) -0.009(5) 0.007(4) -0.015(4)
C3 0.055(5) 0.083(10) 0.069(7) -0.010(7) 0.004(5) -0.020(5)
C4 0.080(6) 0.046(7) 0.074(7) 0.011(6) 0.014(5) -0.029(5)
C5 0.080(6) 0.044(6) 0.041(5) 0.012(4) -0.002(4) -0.004(5)
C6 0.043(4) 0.057(7) 0.035(5) 0.000(4) 0.000(3) -0.012(4)
C7 0.073(5) 0.033(5) 0.032(4) 0.004(3) -0.007(3) 0.001(4)
C8 0.041(3) 0.046(4) 0.041(4) 0.008(3) -0.005(3) 0.008(3)
C9 0.048(4) 0.044(5) 0.045(4) -0.001(4) -0.009(3) 0.005(3)
C10 0.046(4) 0.057(7) 0.067(6) 0.014(5) -0.012(4) -0.003(4)
C12 0.068(5) 0.064(6) 0.064(5) 0.002(4) -0.028(4) 0.015(4)
C13 0.061(5) 0.054(6) 0.042(5) 0.003(4) -0.007(4) 0.004(4)
C14 0.035(3) 0.048(6) 0.048(5) -0.007(4) 0.007(3) 0.001(3)
C15 0.048(4) 0.038(6) 0.033(5) 0.001(4) 0.006(3) -0.009(4)
C16 0.046(4) 0.038(6) 0.036(5) 0.006(4) -0.003(3) 0.003(4)
C17 0.065(5) 0.046(7) 0.042(6) 0.010(5) -0.001(4) 0.001(5)
C18 0.094(7) 0.058(8) 0.049(6) 0.025(6) -0.002(5) -0.005(6)
C19 0.072(6) 0.055(8) 0.066(7) 0.010(6) 0.020(5) -0.017(5)
C20 0.061(5) 0.043(7) 0.063(7) 0.006(6) 0.008(5) -0.006(5)
C21 0.043(4) 0.038(5) 0.028(4) -0.006(4) 0.002(3) -0.006(3)
C22 0.069(5) 0.039(6) 0.046(5) -0.006(4) 0.007(4) -0.005(4)
C23 0.108(7) 0.026(5) 0.054(5) -0.002(4) 0.022(5) -0.004(5)
C24 0.110(8) 0.041(7) 0.077(7) 0.007(6) -0.006(6) 0.014(6)
C25 0.060(6) 0.075(9) 0.103(9) 0.002(8) -0.025(6) 0.021(6)
C26 0.055(5) 0.041(6) 0.071(6) 0.000(5) 0.003(4) 0.002(4)
C27 0.045(4) 0.037(6) 0.047(5) -0.003(4) 0.008(4) 0.003(4)
C28 0.053(4) 0.047(5) 0.042(5) 0.000(5) 0.006(4) -0.002(4)
C29 0.063(5) 0.042(6) 0.068(7) -0.003(5) 0.014(5) -0.006(4)
C30 0.075(6) 0.072(9) 0.070(8) 0.009(7) 0.024(6) -0.004(6)
C31 0.098(7) 0.068(9) 0.054(7) 0.018(6) 0.022(6) 0.007(6)
C32 0.074(5) 0.054(7) 0.042(5) -0.003(5) -0.012(4) 0.002(5)
C33 0.049(4) 0.061(7) 0.027(4) 0.001(4) -0.002(3) -0.010(4)
C34 0.055(5) 0.055(6) 0.046(5) -0.007(4) -0.014(4) 0.007(4)
C35 0.050(5) 0.094(9) 0.054(6) 0.000(6) -0.017(4) 0.001(5)
C36 0.058(6) 0.087(9) 0.054(6) -0.012(6) -0.012(4) -0.012(5)
C37 0.077(6) 0.088(9) 0.053(6) -0.008(6) -0.012(5) -0.016(6)
C38 0.073(5) 0.042(6) 0.053(6) -0.018(5) -0.004(4) 0.003(4)
C39 0.048(4) 0.047(6) 0.050(5) 0.001(5) -0.002(4) -0.014(4)
C40 0.041(4) 0.056(7) 0.066(6) 0.002(5) 0.003(4) 0.003(4)
C41 0.050(5) 0.059(7) 0.068(7) 0.010(6) -0.014(4) -0.005(4)
C42 0.038(4) 0.045(7) 0.103(9) -0.007(6) 0.008(5) -0.001(4)
C43 0.061(5) 0.067(8) 0.071(7) 0.002(6) 0.020(5) 0.004(5)
C44 0.055(5) 0.052(7) 0.059(6) -0.008(5) 0.017(4) 0.012(4)
C45 0.050(4) 0.052(6) 0.030(5) -0.009(4) 0.003(3) 0.007(4)
C46 0.056(5) 0.041(6) 0.070(6) -0.003(5) 0.000(4) -0.005(4)
C47 0.073(6) 0.065(8) 0.073(7) 0.011(6) -0.005(5) 0.000(5)
C48 0.078(6) 0.049(8) 0.098(8) -0.018(6) 0.000(5) -0.024(5)
C49 0.061(5) 0.062(8) 0.084(7) -0.012(6) -0.019(4) -0.008(5)
C50 0.059(4) 0.033(5) 0.062(6) -0.014(4) -0.011(4) -0.002(4)
C51 0.060(5) 0.062(7) 0.038(5) 0.009(5) 0.012(4) 0.015(5)
C52 0.152(10) 0.052(8) 0.048(7) -0.007(6) 0.032(6) 0.013(7)
C53 0.289(19) 0.063(9) 0.064(8) 0.006(7) 0.080(10) 0.034(10)
C54 0.194(16) 0.127(14) 0.113(13) 0.056(11) 0.102(12) 0.103(12)
C56 0.070(6) 0.152(13) 0.063(7) 0.025(7) -0.009(5) 0.002(6)
C57 0.052(4) 0.033(6) 0.027(4) 0.003(4) 0.009(3) 0.003(4)
C58 0.057(5) 0.048(7) 0.038(5) -0.007(5) -0.001(4) -0.007(5)
C59 0.079(6) 0.037(6) 0.049(6) -0.013(5) 0.010(5) -0.004(5)
C60 0.076(6) 0.051(7) 0.057(6) -0.023(6) 0.004(5) 0.011(5)
C61 0.049(4) 0.056(7) 0.053(6) -0.007(5) 0.006(4) 0.013(4)
C62 0.051(5) 0.034(6) 0.036(5) -0.004(4) 0.009(4) 0.000(4)
C63 0.034(3) 0.042(5) 0.030(4) 0.000(4) -0.002(3) 0.004(3)
C64 0.040(3) 0.036(4) 0.039(4) -0.007(3) -0.007(3) -0.004(3)
C65 0.048(4) 0.062(8) 0.053(6) 0.009(5) -0.009(4) 0.002(4)
C66 0.047(4) 0.085(7) 0.058(5) 0.001(4) -0.018(3) -0.011(4)
C67 0.070(4) 0.070(6) 0.054(5) -0.006(4) -0.012(4) -0.018(4)
C68 0.064(5) 0.054(6) 0.052(6) -0.018(5) -0.011(4) -0.012(4)
C70 0.051(4) 0.044(5) 0.042(5) -0.001(4) 0.002(3) -0.003(4)
C71 0.059(5) 0.026(5) 0.047(5) -0.004(4) 0.015(4) 0.001(4)
C72 0.042(4) 0.043(6) 0.047(5) 0.016(5) 0.013(3) 0.008(4)
C73 0.060(5) 0.052(7) 0.049(6) 0.007(5) 0.013(4) 0.006(4)
C74 0.075(6) 0.054(8) 0.079(8) 0.007(6) 0.024(5) 0.034(5)
C75 0.108(8) 0.055(8) 0.087(8) 0.001(7) 0.023(6) 0.032(7)
C76 0.080(6) 0.052(7) 0.054(6) -0.010(5) 0.008(4) 0.016(5)
C77 0.064(5) 0.035(5) 0.034(4) -0.001(4) -0.004(3) -0.009(4)
C78 0.047(5) 0.055(7) 0.098(8) -0.010(6) 0.001(5) -0.008(4)
C79 0.077(7) 0.045(7) 0.120(10) 0.009(7) -0.011(6) -0.024(6)
C80 0.115(9) 0.032(7) 0.093(8) 0.004(6) -0.033(7) -0.008(6)
C81 0.102(8) 0.062(8) 0.080(7) -0.017(6) 0.001(6) -0.003(6)
C82 0.070(6) 0.049(7) 0.062(6) 0.002(5) 0.018(4) 0.001(5)
C83 0.059(5) 0.032(6) 0.032(5) 0.004(4) 0.002(4) -0.008(4)
C84 0.058(5) 0.048(6) 0.034(5) 0.002(4) 0.006(4) -0.005(4)
C85 0.047(5) 0.069(8) 0.065(7) -0.004(6) 0.011(4) -0.001(4)
C86 0.082(7) 0.051(7) 0.075(8) -0.012(6) 0.027(6) 0.007(5)
C87 0.089(6) 0.070(9) 0.042(6) -0.019(6) 0.003(5) 0.007(6)
C88 0.061(5) 0.062(8) 0.048(6) -0.014(6) 0.010(4) -0.002(5)
C89 0.046(4) 0.040(5) 0.039(5) 0.004(4) 0.003(3) -0.001(4)
C90 0.056(5) 0.071(8) 0.055(6) 0.002(5) -0.002(4) -0.008(5)
C91 0.068(6) 0.072(8) 0.070(7) 0.041(6) -0.008(5) 0.011(5)
C92 0.061(6) 0.083(9) 0.056(6) 0.006(6) -0.014(4) 0.014(5)
C93 0.056(5) 0.059(6) 0.044(5) -0.006(5) -0.002(4) -0.006(4)
C94 0.060(5) 0.048(6) 0.049(6) 0.008(4) -0.001(4) -0.004(4)
C95 0.049(4) 0.030(5) 0.040(5) 0.008(4) 0.010(3) 0.006(3)
C96 0.049(4) 0.064(7) 0.043(5) 0.010(4) 0.004(3) 0.002(4)
C97 0.053(4) 0.066(7) 0.060(6) 0.018(5) 0.008(4) 0.025(4)
C98 0.094(7) 0.045(7) 0.082(7) 0.000(6) 0.014(5) 0.018(5)
C99 0.085(6) 0.035(6) 0.077(7) -0.007(5) 0.011(5) 0.014(5)
C100 0.055(5) 0.044(6) 0.048(5) 0.001(4) -0.001(4) 0.007(4)
C101 0.042(4) 0.049(6) 0.038(5) -0.001(4) 0.007(3) -0.011(4)
C102 0.057(5) 0.087(7) 0.028(5) -0.004(4) 0.005(3) 0.011(4)
C103 0.092(7) 0.110(9) 0.042(6) -0.008(6) -0.006(5) -0.012(6)
C104 0.119(9) 0.102(10) 0.047(6) -0.037(6) 0.016(6) -0.035(7)
C105 0.120(8) 0.050(7) 0.061(7) -0.006(6) 0.038(6) -0.024(5)
C106 0.082(6) 0.047(6) 0.047(6) -0.002(5) 0.019(4) -0.016(5)
C107 0.049(4) 0.054(6) 0.044(5) 0.007(4) 0.000(3) 0.002(4)
C108 0.041(5) 0.067(8) 0.077(7) 0.002(6) -0.014(4) -0.003(4)
C109 0.045(5) 0.036(6) 0.103(9) -0.006(6) -0.002(5) -0.002(4)
C110 0.041(4) 0.055(7) 0.086(7) 0.027(6) 0.009(4) -0.002(4)
C111 0.050(5) 0.057(7) 0.054(6) 0.012(5) -0.006(4) 0.005(4)
C112 0.040(4) 0.032(5) 0.044(5) -0.003(4) 0.004(3) -0.003(3)
C69 0.051(4) 0.040(4) 0.039(4) -0.005(3) 0.000(3) -0.008(3)
C11 0.048(4) 0.072(6) 0.070(6) -0.001(5) -0.018(4) 0.002(4)
C55 0.087(8) 0.27(2) 0.031(6) 0.028(9) -0.005(5) 0.062(10)

loop_
_atom_type_symbol
_atom_type_description
_atom_type_scat_dispersion_real
_atom_type_scat_dispersion_imag
_atom_type_scat_source
Ru Ru -1.2594 0.8363 'International Tables Vol C Tables 4.2.6.8 and 6.1.1.4'
Br Br -0.2901 2.4595 'International Tables Vol C Tables 4.2.6.8 and 6.1.1.4'
P P 0.1023 0.0942 'International Tables Vol C Tables 4.2.6.8 and 6.1.1.4'
O O 0.0106 0.0060 'International Tables Vol C Tables 4.2.6.8 and 6.1.1.4'
N N 0.0061 0.0033 'International Tables Vol C Tables 4.2.6.8 and 6.1.1.4'
C C 0.0033 0.0016 'International Tables Vol C Tables 4.2.6.8 and 6.1.1.4'
H H 0.0000 0.0000 'International Tables Vol C Tables 4.2.6.8 and 6.1.1.4'

loop_
_geom_angle_atom_site_label_1
_geom_angle_atom_site_label_2
_geom_angle_atom_site_label_3
_geom_angle
N2 Ru1 N1 83.3(3)
N2 Ru1 O1 174.7(2)
N1 Ru1 O1 92.1(2)
N2 Ru1 O2 92.7(2)
N1 Ru1 O2 175.9(2)
O1 Ru1 O2 92.0(2)
N2 Ru1 P2 88.4(2)
N1 Ru1 P2 97.0(2)
O1 Ru1 P2 89.71(16)
O2 Ru1 P2 83.80(17)
N2 Ru1 P1 94.8(2)
N1 Ru1 P1 90.8(2)
O1 Ru1 P1 87.73(16)
O2 Ru1 P1 88.63(17)
P2 Ru1 P1 171.92(8)
N3 Ru2 N4 84.1(3)
N3 Ru2 O3 92.0(2)
N4 Ru2 O3 175.6(2)
N3 Ru2 O4 174.9(3)
N4 Ru2 O4 90.9(2)
O3 Ru2 O4 93.1(2)
N3 Ru2 P4 93.7(2)
N4 Ru2 P4 92.56(19)
O3 Ru2 P4 85.74(17)
O4 Ru2 P4 87.46(17)
N3 Ru2 P3 90.1(2)
N4 Ru2 P3 96.0(2)
O3 Ru2 P3 85.96(17)
O4 Ru2 P3 89.51(17)
P4 Ru2 P3 171.00(7)
C21 P1 C33 103.1(4)
C21 P1 C27 102.6(4)
C33 P1 C27 101.7(4)
C21 P1 Ru1 117.4(3)
C33 P1 Ru1 113.6(3)
C27 P1 Ru1 116.3(3)
C39 P2 C45 99.8(4)
C39 P2 C51 102.1(4)
C45 P2 C51 107.5(4)
C39 P2 Ru1 117.0(3)
C45 P2 Ru1 112.3(3)
C51 P2 Ru1 116.3(4)
C89 P3 C83 101.7(4)
C89 P3 C77 103.5(4)
C83 P3 C77 105.6(4)
C89 P3 Ru2 113.0(3)
C83 P3 Ru2 114.5(3)
C77 P3 Ru2 116.9(3)
C95 P4 C101 107.6(4)
C95 P4 C112 101.6(4)
C101 P4 C112 102.8(4)
C95 P4 Ru2 113.0(3)
C101 P4 Ru2 114.8(3)
C112 P4 Ru2 115.8(3)
C1 O1 Ru1 123.8(5)
C16 O2 Ru1 123.6(4)
C57 O3 Ru2 124.4(4)
C72 O4 Ru2 123.5(5)
C7 N1 C8 121.0(7)
C7 N1 Ru1 125.9(5)
C8 N1 Ru1 112.3(5)
C14 N2 C9 122.0(6)
C14 N2 Ru1 125.7(5)
C9 N2 Ru1 111.8(5)
C63 N3 C64 122.3(6)
C63 N3 Ru2 126.0(5)
C64 N3 Ru2 111.4(5)
C70 N4 C69 121.3(6)
C70 N4 Ru2 127.1(5)
C69 N4 Ru2 111.2(5)
O1 C1 C2 117.9(8)
O1 C1 C6 126.3(7)
C2 C1 C6 115.8(8)
C3 C2 C1 123.2(9)
C3 C2 Br1 118.8(7)
C1 C2 Br1 118.0(7)
C2 C3 C4 120.1(9)
C5 C4 C3 119.5(10)
C4 C5 C6 123.5(9)
C5 C6 C7 117.2(8)
C5 C6 C1 117.9(7)
C7 C6 C1 124.8(8)
N1 C7 C6 127.1(8)
N1 C8 C9 107.3(5)
N1 C8 C13 117.7(6)
C9 C8 C13 109.3(6)
N2 C9 C10 116.2(6)
N2 C9 C8 107.2(5)
C10 C9 C8 112.6(6)
C9 C10 C11 109.5(7)
C11 C12 C13 111.2(7)
C12 C13 C8 110.6(7)
N2 C14 C15 126.9(7)
C20 C15 C14 116.1(7)
C20 C15 C16 119.6(8)
C14 C15 C16 124.3(8)
O2 C16 C17 120.8(7)
O2 C16 C15 125.7(8)
C17 C16 C15 113.5(8)
C18 C17 C16 125.5(8)
C18 C17 Br2 119.3(7)
C16 C17 Br2 115.2(7)
C17 C18 C19 119.4(9)
C18 C19 C20 119.4(9)
C19 C20 C15 122.6(8)
C26 C21 C22 116.4(9)
C26 C21 P1 125.5(7)
C22 C21 P1 118.0(6)
C23 C22 C21 120.0(9)
C22 C23 C24 122.7(10)
C25 C24 C23 118.0(11)
C24 C25 C26 121.3(10)
C21 C26 C25 121.6(10)
C32 C27 C28 117.8(8)
C32 C27 P1 123.0(6)
C28 C27 P1 119.1(6)
C29 C28 C27 121.3(8)
C28 C29 C30 118.8(9)
C31 C30 C29 120.4(10)
C30 C31 C32 120.4(10)
C27 C32 C31 121.2(8)
C38 C33 C34 120.9(7)
C38 C33 P1 121.8(7)
C34 C33 P1 117.3(7)
C33 C34 C35 117.6(9)
C36 C35 C34 120.6(9)
C37 C36 C35 121.3(8)
C36 C37 C38 120.1(10)
C33 C38 C37 119.2(9)
C40 C39 C44 118.9(8)
C40 C39 P2 120.2(7)
C44 C39 P2 120.4(6)
C39 C40 C41 119.7(10)
C42 C41 C40 120.0(9)
C41 C42 C43 120.5(9)
C42 C43 C44 120.5(10)
C43 C44 C39 120.2(9)
C46 C45 C50 117.6(9)
C46 C45 P2 118.8(6)
C50 C45 P2 122.9(7)
C47 C46 C45 119.1(9)
C46 C47 C48 122.7(11)
C49 C48 C47 118.1(10)
C50 C49 C48 122.3(9)
C49 C50 C45 120.1(9)
C52 C51 C56 116.1(11)
C52 C51 P2 115.9(8)
C56 C51 P2 127.3(9)
C51 C52 C53 125.4(13)
C54 C53 C52 119.6(18)
C53 C54 C55 119.8(15)
C51 C56 C55 119.4(13)
O3 C57 C58 117.4(7)
O3 C57 C62 125.2(8)
C58 C57 C62 117.4(8)
C57 C58 C59 121.3(8)
C57 C58 Br3 120.1(7)
C59 C58 Br3 118.6(7)
C60 C59 C58 121.1(9)
C61 C60 C59 118.3(9)
C60 C61 C62 123.5(8)
C61 C62 C57 118.3(8)
C61 C62 C63 116.1(7)
C57 C62 C63 125.5(8)
N3 C63 C62 126.8(7)
C65 C64 N3 116.1(6)
C65 C64 C69 113.0(6)
N3 C64 C69 108.0(5)
C64 C65 C66 111.4(7)
C65 C66 C67 110.2(6)
C68 C67 C66 112.4(7)
C69 C68 C67 109.8(7)
N4 C70 C71 126.4(8)
C76 C71 C72 121.1(8)
C76 C71 C70 115.5(8)
C72 C71 C70 123.3(8)
O4 C72 C71 127.2(7)
O4 C72 C73 118.3(8)
C71 C72 C73 114.5(9)
C74 C73 C72 123.5(9)
C74 C73 Br4 119.1(7)
C72 C73 Br4 117.5(8)
C73 C74 C75 120.0(9)
C76 C75 C74 118.6(11)
C75 C76 C71 122.3(10)
C82 C77 C78 117.3(9)
C82 C77 P3 119.9(7)
C78 C77 P3 122.7(8)
C79 C78 C77 120.7(11)
C78 C79 C80 120.1(11)
C81 C80 C79 119.8(11)
C82 C81 C80 119.0(12)
C77 C82 C81 122.9(10)
C84 C83 C88 116.7(8)
C84 C83 P3 121.0(6)
C88 C83 P3 122.3(6)
C83 C84 C85 122.8(8)
C86 C85 C84 118.9(9)
C85 C86 C87 119.6(9)
C86 C87 C88 120.7(9)
C87 C88 C83 121.3(9)
C94 C89 C90 117.1(7)
C94 C89 P3 120.6(7)
C90 C89 P3 121.9(6)
C91 C90 C89 120.3(9)
C90 C91 C92 121.4(10)
C91 C92 C93 118.0(8)
C94 C93 C92 120.1(9)
C93 C94 C89 122.9(9)
C100 C95 C96 117.4(8)
C100 C95 P4 121.4(6)
C96 C95 P4 121.0(7)
C95 C96 C97 120.6(10)
C98 C97 C96 120.2(8)
C99 C98 C97 119.6(10)
C98 C99 C100 119.7(10)
C95 C100 C99 122.2(8)
C106 C101 C102 117.7(9)
C106 C101 P4 116.3(7)
C102 C101 P4 125.9(8)
C103 C102 C101 120.3(10)
C104 C103 C102 120.3(10)
C105 C104 C103 120.4(10)
C104 C105 C106 120.2(11)
C101 C106 C105 120.7(10)
C108 C107 C112 120.1(9)
C107 C108 C109 120.6(9)
C110 C109 C108 119.0(8)
C109 C110 C111 121.6(9)
C110 C111 C112 120.1(8)
C111 C112 C107 118.4(7)
C111 C112 P4 120.5(6)
C107 C112 P4 120.9(7)
N4 C69 C68 116.7(6)
N4 C69 C64 107.9(5)
C68 C69 C64 110.3(6)
C12 C11 C10 112.1(7)
C54 C55 C56 119.6(13)

loop_
_geom_bond_atom_site_label_1
_geom_bond_atom_site_label_2
_geom_bond_distance
Ru1 N2 1.975(6)
Ru1 N1 1.997(7)
Ru1 O1 2.092(5)
Ru1 O2 2.094(6)
Ru1 P2 2.393(2)
Ru1 P1 2.413(2)
Ru2 N3 2.000(6)
Ru2 N4 2.012(6)
Ru2 O3 2.096(5)
Ru2 O4 2.098(5)
Ru2 P4 2.378(2)
Ru2 P3 2.414(2)
Br1 C2 1.893(10)
Br2 C17 1.914(8)
Br3 C58 1.885(8)
Br4 C73 1.893(10)
P1 C21 1.824(9)
P1 C33 1.828(7)
P1 C27 1.844(9)
P2 C39 1.821(8)
P2 C45 1.846(10)
P2 C51 1.849(9)
P3 C89 1.828(7)
P3 C83 1.839(9)
P3 C77 1.853(10)
P4 C95 1.818(9)
P4 C101 1.825(9)
P4 C112 1.839(7)
O1 C1 1.306(10)
O2 C16 1.286(10)
O3 C57 1.318(10)
O4 C72 1.294(11)
N1 C7 1.310(10)
N1 C8 1.481(8)
N2 C14 1.299(11)
N2 C9 1.501(9)
N3 C63 1.284(10)
N3 C64 1.505(8)
N4 C70 1.270(10)
N4 C69 1.480(8)
C1 C2 1.417(10)
C1 C6 1.436(11)
C2 C3 1.358(14)
C3 C4 1.370(14)
C4 C5 1.341(12)
C5 C6 1.403(13)
C6 C7 1.420(10)
C8 C9 1.515(10)
C8 C13 1.530(9)
C9 C10 1.511(9)
C10 C11 1.537(11)
C12 C11 1.483(11)
C12 C13 1.503(10)
C14 C15 1.444(12)
C15 C20 1.398(12)
C15 C16 1.449(10)
C16 C17 1.439(12)
C17 C18 1.348(13)
C18 C19 1.376(12)
C19 C20 1.379(13)
C21 C26 1.369(12)
C21 C22 1.422(12)
C22 C23 1.368(13)
C23 C24 1.371(13)
C24 C25 1.341(15)
C25 C26 1.404(14)
C27 C32 1.383(11)
C27 C28 1.392(10)
C28 C29 1.386(12)
C29 C30 1.399(13)
C30 C31 1.350(14)
C31 C32 1.383(13)
C33 C38 1.395(12)
C33 C34 1.407(12)
C34 C35 1.419(10)
C35 C36 1.371(14)
C36 C37 1.367(15)
C37 C38 1.403(11)
C39 C40 1.393(12)
C39 C44 1.397(12)
C40 C41 1.406(12)
C41 C42 1.361(13)
C42 C43 1.374(12)
C43 C44 1.380(11)
C45 C46 1.399(13)
C45 C50 1.425(10)
C46 C47 1.360(14)
C47 C48 1.373(12)
C48 C49 1.359(15)
C49 C50 1.341(14)
C51 C52 1.325(15)
C51 C56 1.375(13)
C52 C53 1.343(16)
C53 C54 1.29(2)
C54 C55 1.38(2)
C56 C55 1.395(16)
C57 C58 1.391(12)
C57 C62 1.412(11)
C58 C59 1.391(12)
C59 C60 1.368(11)
C60 C61 1.337(13)
C61 C62 1.411(12)
C62 C63 1.455(11)
C64 C65 1.503(9)
C64 C69 1.534(9)
C65 C66 1.528(11)
C66 C67 1.534(11)
C67 C68 1.533(10)
C68 C69 1.513(10)
C70 C71 1.464(11)
C71 C76 1.412(13)
C71 C72 1.425(12)
C72 C73 1.430(11)
C73 C74 1.389(14)
C74 C75 1.404(15)
C75 C76 1.365(13)
C77 C82 1.361(13)
C77 C78 1.393(12)
C78 C79 1.364(14)
C79 C80 1.381(15)
C80 C81 1.367(15)
C81 C82 1.366(15)
C83 C84 1.377(11)
C83 C88 1.400(11)
C84 C85 1.403(12)
C85 C86 1.376(13)
C86 C87 1.382(12)
C87 C88 1.384(12)
C89 C94 1.362(11)
C89 C90 1.400(13)
C90 C91 1.361(11)
C91 C92 1.375(14)
C92 C93 1.385(14)
C93 C94 1.348(11)
C95 C100 1.385(12)
C95 C96 1.397(10)
C96 C97 1.411(13)
C97 C98 1.383(15)
C98 C99 1.376(13)
C99 C100 1.395(13)
C101 C106 1.396(13)
C101 C102 1.407(11)
C102 C103 1.389(13)
C103 C104 1.385(17)
C104 C105 1.354(15)
C105 C106 1.401(13)
C107 C108 1.369(11)
C107 C112 1.391(11)
C108 C109 1.386(13)
C109 C110 1.351(12)
C110 C111 1.370(11)
C111 C112 1.386(11)
